data_7105791
loop_
_publ_author_name
'Mason Stewart'
'Curtis Moore'
'Treffly Ditri'
'Liezel Labios'
'Arnold Rheingold'
'Joshua Figueroa'

_publ_section_title
;
 Electrophilic functionalization of well-behaved manganese monoanions
 supported by m-terphenyl isocyanides
;
_journal_name_full Chem.Commun.
_journal_page_first 406
_journal_paper_doi 10.1039/c0cc02742a
_journal_volume 47
_journal_year 2011
_chemical_formula_sum 'C79 H80 Br Mn N3 O2.5'
_chemical_formula_weight 1246.31
_chemical_name_common BrMn(CO)2(CNArMes2)3
_chemical_name_systematic
;
?
;
_space_group_IT_number 14
_symmetry_cell_setting monoclinic
_symmetry_space_group_name_Hall '-P 2yn'
_symmetry_space_group_name_H-M 'P 1 21/n 1'
_atom_sites_solution_hydrogens geom
_atom_sites_solution_primary direct
_atom_sites_solution_secondary difmap
_audit_creation_method SHELXL-97
_cell_angle_alpha 90.00
_cell_angle_beta 103.907(3)
_cell_angle_gamma 90.00
_cell_formula_units_Z 4
_cell_length_a 17.8362(9)
_cell_length_b 15.7440(8)
_cell_length_c 24.2053(11)
_cell_measurement_reflns_used 9868
_cell_measurement_temperature 100(2)
_cell_measurement_theta_max 64.12
_cell_measurement_theta_min 3.40
_cell_volume 6597.9(6)
_computing_cell_refinement 'Bruker SAINT'
_computing_data_collection 'Bruker APEX2'
_computing_data_reduction 'Bruker SAINT'
_computing_molecular_graphics 'Bruker SHELXTL'
_computing_publication_material 'Bruker SHELXTL'
_computing_structure_refinement 'SHELXL-97 (Sheldrick, 2008)'
_computing_structure_solution 'SHELXS-97 (Sheldrick, 2008)'
_diffrn_ambient_temperature 100(2)
_diffrn_measured_fraction_theta_full 0.957
_diffrn_measured_fraction_theta_max 0.957
_diffrn_measurement_device_type 'Bruker APEX-II CCD'
_diffrn_measurement_method '\f and \w scans'
_diffrn_radiation_monochromator graphite
_diffrn_radiation_source 'fine-focus sealed tube'
_diffrn_radiation_type CuK\a
_diffrn_radiation_wavelength 1.54178
_diffrn_reflns_av_R_equivalents 0.0984
_diffrn_reflns_av_sigmaI/netI 0.0519
_diffrn_reflns_limit_h_max 20
_diffrn_reflns_limit_h_min -20
_diffrn_reflns_limit_k_max 17
_diffrn_reflns_limit_k_min -18
_diffrn_reflns_limit_l_max 28
_diffrn_reflns_limit_l_min -27
_diffrn_reflns_number 75319
_diffrn_reflns_theta_full 64.28
_diffrn_reflns_theta_max 64.28
_diffrn_reflns_theta_min 2.78
_exptl_absorpt_coefficient_mu 2.718
_exptl_absorpt_correction_T_max 0.7542
_exptl_absorpt_correction_T_min 0.5498
_exptl_absorpt_correction_type multi-scan
_exptl_absorpt_process_details SADABS
_exptl_crystal_colour Yellow
_exptl_crystal_density_diffrn 1.255
_exptl_crystal_density_meas ?
_exptl_crystal_density_method .
_exptl_crystal_description Block
_exptl_crystal_F_000 2620
_exptl_crystal_size_max 0.25
_exptl_crystal_size_mid 0.16
_exptl_crystal_size_min 0.11
_refine_diff_density_max 0.611
_refine_diff_density_min -0.376
_refine_diff_density_rms 0.057
_refine_ls_extinction_method none
_refine_ls_goodness_of_fit_ref 1.026
_refine_ls_hydrogen_treatment constr
_refine_ls_matrix_type full
_refine_ls_number_parameters 823
_refine_ls_number_reflns 10551
_refine_ls_number_restraints 4
_refine_ls_restrained_S_all 1.038
_refine_ls_R_factor_all 0.0770
_refine_ls_R_factor_gt 0.0418
_refine_ls_shift/su_max 0.002
_refine_ls_shift/su_mean 0.000
_refine_ls_structure_factor_coef Fsqd
_refine_ls_weighting_details 'calc w=1/[\s^2^(Fo^2^)+(0.0397P)^2^+6.6067P] where P=(Fo^2^+2Fc^2^)/3'
_refine_ls_weighting_scheme calc
_refine_ls_wR_factor_gt 0.0902
_refine_ls_wR_factor_ref 0.1061
_reflns_number_gt 7479
_reflns_number_total 10551
_reflns_threshold_expression >2sigma(I)
_cod_data_source_file C0CC02742A.TXT
_cod_data_source_block JFig236
_cod_depositor_comments
;
The following automatic conversions were performed:
'_symmetry_cell_setting' value 'Monoclinic' changed to 'monoclinic'
according to '/home/saulius/struct/CIF-dictionaries/cif_core.dic'
dictionary named 'cif_core.dic' version 2.4.1 from 2010-06-29.

Automatic conversion script
Id: cif_fix_enum 1527 2010-12-29 10:47:43Z saulius 
;
_cod_original_sg_symbol_H-M P2(1)/n
_cod_original_formula_sum 'C79 H80 Br Mn N3 O2.50'
_cod_database_code 7105791

loop_
_symmetry_equiv_pos_as_xyz
'x, y, z'
'-x+1/2, y+1/2, -z+1/2'
'-x, -y, -z'
'x-1/2, -y-1/2, z-1/2'

loop_
_atom_site_label
_atom_site_type_symbol
_atom_site_fract_x
_atom_site_fract_y
_atom_site_fract_z
_atom_site_U_iso_or_equiv
_atom_site_adp_type
_atom_site_occupancy
_atom_site_symmetry_multiplicity
_atom_site_calc_flag
_atom_site_refinement_flags
_atom_site_disorder_assembly
_atom_site_disorder_group
Br1 Br 0.86059(2) 1.04254(3) 0.811279(15) 0.03337(14) Uani 0.8944(13) 1 d P A 1
Br1B Br 0.9122(5) 0.8584(5) 0.7457(3) 0.03337(14) Uani 0.1056(13) 1 d P A 2
Mn2 Mn 0.94661(3) 1.00617(3) 0.745928(19) 0.01996(13) Uani 1 1 d . . .
O1 O 0.9042(2) 0.8207(3) 0.74704(15) 0.0561(13) Uani 1 1 d . A 1
O2 O 0.98089(15) 1.19116(18) 0.74515(10) 0.0462(7) Uani 1 1 d . . .
N1 N 0.80892(14) 1.03449(15) 0.64454(10) 0.0209(5) Uani 1 1 d . . .
N2 N 1.05126(14) 0.96834(16) 0.66835(10) 0.0228(6) Uani 1 1 d . . .
N3 N 1.06728(14) 0.97495(15) 0.85785(10) 0.0214(6) Uani 1 1 d . . .
C1 C 0.86122(17) 1.02389(18) 0.68335(13) 0.0203(7) Uani 1 1 d . A .
C2 C 1.01075(17) 0.98344(18) 0.69877(12) 0.0198(7) Uani 1 1 d . A .
C3 C 1.02383(17) 0.98805(19) 0.81382(13) 0.0219(7) Uani 1 1 d . A .
C4 C 0.9197(3) 0.8946(4) 0.7463(2) 0.0442(17) Uani 1 1 d . A 1
C5 C 0.96840(16) 1.1259(2) 0.74717(12) 0.0220(7) Uani 1 1 d . A .
C6 C 0.74565(16) 1.0421(2) 0.59818(12) 0.0224(7) Uani 1 1 d . A .
C7 C 0.71566(17) 1.1234(2) 0.58242(12) 0.0226(7) Uani 1 1 d . . .
C8 C 0.65328(18) 1.1287(2) 0.53525(12) 0.0274(7) Uani 1 1 d . A .
H8 H 0.6316 1.1826 0.5231 0.033 Uiso 1 1 calc R . .
C9 C 0.62246(18) 1.0568(2) 0.50597(13) 0.0308(8) Uani 1 1 d . . .
H9 H 0.5803 1.0619 0.4736 0.037 Uiso 1 1 calc R A .
C10 C 0.65215(18) 0.9774(2) 0.52314(13) 0.0284(8) Uani 1 1 d . A .
H10 H 0.6294 0.9285 0.5028 0.034 Uiso 1 1 calc R . .
C11 C 0.71496(17) 0.96792(19) 0.56984(12) 0.0225(7) Uani 1 1 d . . .
C12 C 0.74434(17) 0.88190(19) 0.58998(12) 0.0227(7) Uani 1 1 d . A .
C13 C 0.81493(17) 0.8516(2) 0.58264(12) 0.0246(7) Uani 1 1 d . . .
C14 C 0.83831(18) 0.7700(2) 0.60094(13) 0.0264(7) Uani 1 1 d . A .
H14 H 0.8860 0.7494 0.5954 0.032 Uiso 1 1 calc R . .
C15 C 0.79478(18) 0.7178(2) 0.62686(13) 0.0264(7) Uani 1 1 d . . .
C16 C 0.72555(18) 0.7497(2) 0.63482(13) 0.0288(8) Uani 1 1 d . A .
H16 H 0.6948 0.7150 0.6528 0.035 Uiso 1 1 calc R . .
C17 C 0.70005(17) 0.8307(2) 0.61727(13) 0.0252(7) Uani 1 1 d . . .
C18 C 0.74809(17) 1.20070(19) 0.61518(12) 0.0229(7) Uani 1 1 d . A .
C19 C 0.74067(17) 1.21246(19) 0.67114(12) 0.0241(7) Uani 1 1 d . . .
C20 C 0.77162(19) 1.2853(2) 0.70043(13) 0.0301(8) Uani 1 1 d . A .
H20 H 0.7662 1.2935 0.7382 0.036 Uiso 1 1 calc R . .
C21 C 0.80987(19) 1.3459(2) 0.67656(14) 0.0313(8) Uani 1 1 d . . .
C22 C 0.81584(19) 1.3337(2) 0.62084(14) 0.0318(8) Uani 1 1 d . A .
H22 H 0.8413 1.3754 0.6036 0.038 Uiso 1 1 calc R . .
C23 C 0.78563(18) 1.2624(2) 0.58986(13) 0.0265(7) Uani 1 1 d . . .
C24 C 0.70034(18) 1.1497(2) 0.70099(13) 0.0291(8) Uani 1 1 d . A .
H24C H 0.6657 1.1801 0.7200 0.044 Uiso 1 1 calc R . .
H24B H 0.7388 1.1181 0.7293 0.044 Uiso 1 1 calc R . .
H24A H 0.6703 1.1100 0.6731 0.044 Uiso 1 1 calc R . .
C25 C 0.8449(2) 1.4227(2) 0.70985(17) 0.0454(10) Uani 1 1 d . A .
H25B H 0.8672 1.4598 0.6855 0.068 Uiso 1 1 calc R . .
H25C H 0.8855 1.4048 0.7427 0.068 Uiso 1 1 calc R . .
H25A H 0.8048 1.4537 0.7231 0.068 Uiso 1 1 calc R . .
C26 C 0.7954(2) 1.2513(2) 0.52999(13) 0.0334(8) Uani 1 1 d . A .
H26B H 0.8204 1.1966 0.5269 0.050 Uiso 1 1 calc R . .
H26C H 0.8275 1.2974 0.5211 0.050 Uiso 1 1 calc R . .
H26A H 0.7447 1.2526 0.5031 0.050 Uiso 1 1 calc R . .
C27 C 0.62592(19) 0.8633(2) 0.62917(16) 0.0380(9) Uani 1 1 d . A .
H27C H 0.6354 0.9184 0.6484 0.057 Uiso 1 1 calc R . .
H27B H 0.6073 0.8228 0.6536 0.057 Uiso 1 1 calc R . .
H27A H 0.5870 0.8699 0.5932 0.057 Uiso 1 1 calc R . .
C28 C 0.8231(2) 0.6306(2) 0.64700(15) 0.0351(8) Uani 1 1 d . A .
H28B H 0.7828 0.6006 0.6607 0.053 Uiso 1 1 calc R . .
H28C H 0.8696 0.6355 0.6780 0.053 Uiso 1 1 calc R . .
H28A H 0.8351 0.5988 0.6154 0.053 Uiso 1 1 calc R . .
C29 C 0.86759(19) 0.9039(2) 0.55640(14) 0.0346(8) Uani 1 1 d . A .
H29A H 0.8802 0.8722 0.5250 0.052 Uiso 1 1 calc R . .
H29C H 0.9152 0.9165 0.5852 0.052 Uiso 1 1 calc R . .
H29B H 0.8418 0.9572 0.5419 0.052 Uiso 1 1 calc R . .
C30 C 1.10559(16) 0.9557(2) 0.63635(12) 0.0218(7) Uani 1 1 d . A .
C31 C 1.13108(17) 0.8731(2) 0.62965(12) 0.0241(7) Uani 1 1 d . . .
C32 C 1.18415(18) 0.8633(2) 0.59650(13) 0.0293(8) Uani 1 1 d . A .
H32 H 1.2016 0.8079 0.5901 0.035 Uiso 1 1 calc R . .
C33 C 1.21213(19) 0.9325(2) 0.57257(14) 0.0311(8) Uani 1 1 d . . .
H33 H 1.2487 0.9245 0.5502 0.037 Uiso 1 1 calc R A .
C34 C 1.18703(18) 1.0134(2) 0.58113(13) 0.0286(8) Uani 1 1 d . A .
H34 H 1.2073 1.0606 0.5650 0.034 Uiso 1 1 calc R . .
C35 C 1.13278(17) 1.0271(2) 0.61285(12) 0.0234(7) Uani 1 1 d . . .
C36 C 1.10475(17) 0.7987(2) 0.65818(13) 0.0248(7) Uani 1 1 d . A .
C37 C 1.12190(18) 0.7949(2) 0.71816(13) 0.0278(7) Uani 1 1 d . . .
C38 C 1.09605(19) 0.7251(2) 0.74364(15) 0.0352(8) Uani 1 1 d . A .
H38 H 1.1059 0.7233 0.7840 0.042 Uiso 1 1 calc R . .
C39 C 1.0567(2) 0.6586(2) 0.71258(15) 0.0380(9) Uani 1 1 d . . .
C40 C 1.04188(19) 0.6628(2) 0.65380(15) 0.0339(8) Uani 1 1 d . A .
H40 H 1.0155 0.6170 0.6319 0.041 Uiso 1 1 calc R . .
C41 C 1.06439(18) 0.7317(2) 0.62591(13) 0.0278(7) Uani 1 1 d . . .
C42 C 1.10707(18) 1.11415(19) 0.62293(13) 0.0248(7) Uani 1 1 d . A .
C43 C 1.03761(18) 1.1470(2) 0.59024(13) 0.0270(7) Uani 1 1 d . . .
C44 C 1.0172(2) 1.2293(2) 0.59981(14) 0.0343(8) Uani 1 1 d . A .
H44 H 0.9703 1.2517 0.5772 0.041 Uiso 1 1 calc R . .
C45 C 1.0625(2) 1.2805(2) 0.64106(16) 0.0391(9) Uani 1 1 d . . .
C46 C 1.1303(2) 1.2462(2) 0.67379(15) 0.0387(9) Uani 1 1 d . A .
H46 H 1.1620 1.2802 0.7026 0.046 Uiso 1 1 calc R . .
C47 C 1.15351(19) 1.1636(2) 0.66591(14) 0.0328(8) Uani 1 1 d . . .
C48 C 1.1699(2) 0.8612(2) 0.75542(14) 0.0359(8) Uani 1 1 d . A .
H48B H 1.2062 0.8863 0.7355 0.054 Uiso 1 1 calc R . .
H48C H 1.1986 0.8348 0.7909 0.054 Uiso 1 1 calc R . .
H48A H 1.1360 0.9056 0.7642 0.054 Uiso 1 1 calc R . .
C49 C 1.0306(2) 0.5833(3) 0.74180(18) 0.0558(11) Uani 1 1 d . A .
H49A H 1.0110 0.5389 0.7137 0.084 Uiso 1 1 calc R . .
H49B H 0.9895 0.6011 0.7599 0.084 Uiso 1 1 calc R . .
H49C H 1.0743 0.5612 0.7708 0.084 Uiso 1 1 calc R . .
C50 C 1.0432(2) 0.7324(2) 0.56190(14) 0.0380(9) Uani 1 1 d . A .
H50A H 1.0056 0.6873 0.5479 0.057 Uiso 1 1 calc R . .
H50C H 1.0896 0.7229 0.5478 0.057 Uiso 1 1 calc R . .
H50B H 1.0205 0.7875 0.5483 0.057 Uiso 1 1 calc R . .
C51 C 0.9855(2) 1.0928(2) 0.54605(14) 0.0355(8) Uani 1 1 d . A .
H51A H 0.9749 1.0393 0.5634 0.053 Uiso 1 1 calc R . .
H51C H 1.0107 1.0808 0.5151 0.053 Uiso 1 1 calc R . .
H51B H 0.9368 1.1229 0.5308 0.053 Uiso 1 1 calc R . .
C52 C 1.0376(3) 1.3692(2) 0.6519(2) 0.0634(13) Uani 1 1 d . A .
H52C H 1.0832 1.4035 0.6689 0.095 Uiso 1 1 calc R . .
H52B H 1.0033 1.3669 0.6780 0.095 Uiso 1 1 calc R . .
H52A H 1.0101 1.3950 0.6158 0.095 Uiso 1 1 calc R . .
C53 C 1.2261(2) 1.1274(3) 0.70337(16) 0.0469(10) Uani 1 1 d . A .
H53A H 1.2133 1.0773 0.7233 0.070 Uiso 1 1 calc R . .
H53C H 1.2508 1.1702 0.7312 0.070 Uiso 1 1 calc R . .
H53B H 1.2616 1.1110 0.6799 0.070 Uiso 1 1 calc R . .
C54 C 1.10712(16) 0.97553(19) 0.91500(12) 0.0215(7) Uani 1 1 d . A .
C55 C 1.13596(16) 1.0534(2) 0.93882(12) 0.0231(7) Uani 1 1 d . . .
C56 C 1.17023(18) 1.0553(2) 0.99685(13) 0.0296(8) Uani 1 1 d . A .
H56 H 1.1899 1.1074 1.0143 0.036 Uiso 1 1 calc R . .
C57 C 1.17608(18) 0.9824(2) 1.02948(13) 0.0317(8) Uani 1 1 d . . .
H57 H 1.1985 0.9850 1.0692 0.038 Uiso 1 1 calc R A .
C58 C 1.14953(17) 0.9062(2) 1.00463(13) 0.0276(7) Uani 1 1 d . A .
H58 H 1.1551 0.8564 1.0274 0.033 Uiso 1 1 calc R . .
C59 C 1.11446(16) 0.9004(2) 0.94652(12) 0.0224(7) Uani 1 1 d . . .
C60 C 1.08515(17) 0.81601(19) 0.92227(12) 0.0219(7) Uani 1 1 d . A .
C61 C 1.13839(18) 0.7516(2) 0.91896(13) 0.0274(7) Uani 1 1 d . . .
C62 C 1.11139(19) 0.6701(2) 0.90392(13) 0.0304(8) Uani 1 1 d . A .
H62 H 1.1474 0.6266 0.9016 0.036 Uiso 1 1 calc R . .
C63 C 1.03338(19) 0.6502(2) 0.89224(13) 0.0270(7) Uani 1 1 d . . .
C64 C 0.98195(18) 0.7158(2) 0.89356(12) 0.0261(7) Uani 1 1 d . A .
H64 H 0.9282 0.7036 0.8841 0.031 Uiso 1 1 calc R . .
C65 C 1.00572(17) 0.7984(2) 0.90806(12) 0.0232(7) Uani 1 1 d . . .
C66 C 1.12962(17) 1.1328(2) 0.90426(12) 0.0242(7) Uani 1 1 d . A .
C67 C 1.18302(17) 1.1487(2) 0.87133(13) 0.0267(7) Uani 1 1 d . . .
C68 C 1.17853(19) 1.2244(2) 0.84191(14) 0.0314(8) Uani 1 1 d . A .
H68 H 1.2146 1.2350 0.8195 0.038 Uiso 1 1 calc R . .
C69 C 1.12363(19) 1.2854(2) 0.84387(14) 0.0315(8) Uani 1 1 d . . .
C70 C 1.07099(19) 1.2679(2) 0.87601(13) 0.0302(8) Uani 1 1 d . A .
H70 H 1.0330 1.3093 0.8780 0.036 Uiso 1 1 calc R . .
C71 C 1.07170(17) 1.1922(2) 0.90546(13) 0.0269(7) Uani 1 1 d . . .
C72 C 1.2458(2) 1.0854(2) 0.86942(16) 0.0408(9) Uani 1 1 d . A .
H72C H 1.2750 1.0727 0.9083 0.061 Uiso 1 1 calc R . .
H72B H 1.2806 1.1094 0.8477 0.061 Uiso 1 1 calc R . .
H72A H 1.2226 1.0331 0.8510 0.061 Uiso 1 1 calc R . .
C73 C 1.1203(2) 1.3685(2) 0.81267(17) 0.0452(10) Uani 1 1 d . A .
H73A H 1.0683 1.3767 0.7883 0.068 Uiso 1 1 calc R . .
H73B H 1.1579 1.3680 0.7891 0.068 Uiso 1 1 calc R . .
H73C H 1.1324 1.4151 0.8402 0.068 Uiso 1 1 calc R . .
C74 C 1.0099(2) 1.1746(2) 0.93681(15) 0.0384(9) Uani 1 1 d . A .
H74C H 1.0338 1.1538 0.9751 0.058 Uiso 1 1 calc R . .
H74A H 0.9742 1.1316 0.9161 0.058 Uiso 1 1 calc R . .
H74B H 0.9814 1.2271 0.9395 0.058 Uiso 1 1 calc R . .
C75 C 0.94599(18) 0.8651(2) 0.90905(14) 0.0287(8) Uani 1 1 d . A .
H75C H 0.9666 0.9062 0.9393 0.043 Uiso 1 1 calc R . .
H75B H 0.8997 0.8383 0.9163 0.043 Uiso 1 1 calc R . .
H75A H 0.9326 0.8944 0.8723 0.043 Uiso 1 1 calc R . .
C76 C 1.0055(2) 0.5601(2) 0.88119(15) 0.0369(8) Uani 1 1 d . A .
H76B H 1.0489 0.5235 0.8786 0.055 Uiso 1 1 calc R . .
H76A H 0.9658 0.5576 0.8453 0.055 Uiso 1 1 calc R . .
H76C H 0.9835 0.5407 0.9124 0.055 Uiso 1 1 calc R . .
C77 C 1.22416(18) 0.7691(2) 0.93219(16) 0.0377(9) Uani 1 1 d . A .
H77B H 1.2333 0.8239 0.9157 0.057 Uiso 1 1 calc R . .
H77A H 1.2500 0.7240 0.9159 0.057 Uiso 1 1 calc R . .
H77C H 1.2448 0.7709 0.9735 0.057 Uiso 1 1 calc R . .
O1S O 1.5000 1.0000 1.0000 0.0905(17) Uani 1 2 d SD . .
C1S C 1.3740(6) 0.9737(8) 1.0048(4) 0.058(3) Uani 0.50 1 d PD B 1
H1SA H 1.3283 0.9460 0.9811 0.087 Uiso 0.50 1 calc PR B 1
H1SB H 1.3615 1.0327 1.0120 0.087 Uiso 0.50 1 calc PR B 1
H1SC H 1.3903 0.9434 1.0411 0.087 Uiso 0.50 1 calc PR B 1
C1SB C 1.3702(6) 0.9291(7) 0.9813(5) 0.062(3) Uani 0.50 1 d PD C 2
H1SD H 1.3574 0.9451 0.9409 0.092 Uiso 0.50 1 calc PR C 2
H1SE H 1.3236 0.9318 0.9959 0.092 Uiso 0.50 1 calc PR C 2
H1SF H 1.3909 0.8712 0.9854 0.092 Uiso 0.50 1 calc PR C 2
C2S C 1.4376(5) 0.9723(5) 0.9749(4) 0.0430(19) Uani 0.50 1 d PD B 1
H2SA H 1.4451 0.9127 0.9643 0.052 Uiso 0.50 1 calc PR B 1
H2SB H 1.4204 1.0047 0.9391 0.052 Uiso 0.50 1 calc PR B 1
C2SB C 1.4294(5) 0.9893(5) 1.0142(4) 0.048(2) Uani 0.50 1 d PD C 2
H2SC H 1.4048 1.0459 1.0121 0.057 Uiso 0.50 1 calc PR C 2
H2SD H 1.4408 0.9713 1.0545 0.057 Uiso 0.50 1 calc PR C 2

loop_
_atom_site_aniso_label
_atom_site_aniso_U_11
_atom_site_aniso_U_22
_atom_site_aniso_U_33
_atom_site_aniso_U_23
_atom_site_aniso_U_13
_atom_site_aniso_U_12
Br1 0.0305(2) 0.0431(3) 0.0276(2) 0.00351(18) 0.00902(16) 0.01176(19)
Br1B 0.0305(2) 0.0431(3) 0.0276(2) 0.00351(18) 0.00902(16) 0.01176(19)
Mn2 0.0173(2) 0.0241(3) 0.0180(2) 0.0011(2) 0.00306(19) 0.0023(2)
O1 0.068(2) 0.038(2) 0.058(2) 0.0047(18) 0.0065(15) -0.0094(19)
O2 0.0468(16) 0.0440(17) 0.0424(15) -0.0053(13) 0.0002(12) 0.0017(14)
N1 0.0199(13) 0.0202(14) 0.0219(13) 0.0004(11) 0.0034(12) 0.0007(11)
N2 0.0241(14) 0.0208(14) 0.0245(13) 0.0019(11) 0.0078(12) 0.0028(12)
N3 0.0198(13) 0.0237(15) 0.0211(14) 0.0003(11) 0.0061(12) -0.0010(11)
C1 0.0238(17) 0.0161(17) 0.0254(16) -0.0016(13) 0.0147(15) -0.0016(13)
C2 0.0192(15) 0.0168(17) 0.0206(15) 0.0028(12) -0.0009(14) -0.0011(13)
C3 0.0211(16) 0.0187(17) 0.0279(17) -0.0009(13) 0.0098(15) -0.0013(13)
C4 0.045(3) 0.048(3) 0.039(2) 0.008(3) 0.0083(18) 0.003(3)
C5 0.0132(15) 0.032(2) 0.0159(15) 0.0104(14) -0.0055(12) -0.0104(15)
C6 0.0199(15) 0.0287(18) 0.0178(15) 0.0034(14) 0.0028(13) 0.0022(14)
C7 0.0209(16) 0.0268(18) 0.0209(15) 0.0026(13) 0.0068(13) 0.0045(14)
C8 0.0259(17) 0.0316(19) 0.0238(16) 0.0051(14) 0.0043(14) 0.0106(15)
C9 0.0249(17) 0.043(2) 0.0217(16) 0.0014(15) 0.0009(14) 0.0049(16)
C10 0.0261(17) 0.034(2) 0.0234(16) -0.0013(14) 0.0017(14) -0.0010(15)
C11 0.0210(16) 0.0258(18) 0.0216(15) 0.0005(13) 0.0068(13) -0.0003(14)
C12 0.0246(17) 0.0223(17) 0.0200(15) -0.0045(13) 0.0030(13) -0.0028(14)
C13 0.0262(17) 0.0242(18) 0.0232(16) -0.0007(14) 0.0055(13) -0.0040(14)
C14 0.0245(17) 0.0269(19) 0.0293(17) -0.0015(14) 0.0090(14) 0.0014(15)
C15 0.0276(17) 0.0224(18) 0.0280(17) -0.0048(14) 0.0044(14) -0.0029(15)
C16 0.0264(18) 0.0290(19) 0.0324(18) -0.0013(15) 0.0101(15) -0.0070(15)
C17 0.0221(16) 0.0237(18) 0.0294(17) -0.0033(14) 0.0055(14) -0.0036(14)
C18 0.0212(16) 0.0213(17) 0.0257(16) 0.0030(14) 0.0046(13) 0.0081(14)
C19 0.0227(16) 0.0231(18) 0.0253(16) 0.0028(14) 0.0035(13) 0.0092(14)
C20 0.0343(19) 0.0281(19) 0.0269(17) -0.0019(15) 0.0052(15) 0.0080(16)
C21 0.0316(19) 0.0236(18) 0.0357(19) -0.0005(15) 0.0020(15) 0.0057(15)
C22 0.0355(19) 0.0219(18) 0.040(2) 0.0086(15) 0.0126(16) 0.0064(16)
C23 0.0277(17) 0.0234(18) 0.0278(17) 0.0055(14) 0.0058(14) 0.0084(15)
C24 0.0287(18) 0.033(2) 0.0259(17) 0.0013(14) 0.0065(14) 0.0030(15)
C25 0.056(3) 0.028(2) 0.051(2) -0.0061(17) 0.011(2) -0.0018(18)
C26 0.042(2) 0.0287(19) 0.0325(18) 0.0083(15) 0.0147(16) 0.0049(16)
C27 0.0312(19) 0.035(2) 0.053(2) 0.0020(17) 0.0199(17) -0.0001(16)
C28 0.038(2) 0.0265(19) 0.042(2) 0.0005(16) 0.0116(17) 0.0001(16)
C29 0.0312(19) 0.036(2) 0.040(2) 0.0098(16) 0.0145(16) 0.0044(16)
C30 0.0184(15) 0.0279(18) 0.0205(15) 0.0000(14) 0.0074(13) -0.0001(14)
C31 0.0236(17) 0.0265(19) 0.0232(16) 0.0025(14) 0.0076(13) 0.0016(14)
C32 0.0290(18) 0.0296(19) 0.0318(18) 0.0003(15) 0.0124(15) 0.0046(15)
C33 0.0261(18) 0.039(2) 0.0329(18) -0.0001(16) 0.0152(15) 0.0003(16)
C34 0.0273(17) 0.032(2) 0.0293(17) 0.0019(15) 0.0110(14) -0.0034(15)
C35 0.0222(16) 0.0280(19) 0.0205(15) 0.0004(13) 0.0059(13) -0.0042(14)
C36 0.0237(17) 0.0249(18) 0.0284(17) 0.0057(14) 0.0111(14) 0.0085(14)
C37 0.0228(17) 0.0312(19) 0.0307(18) 0.0076(15) 0.0088(14) 0.0100(15)
C38 0.034(2) 0.040(2) 0.0323(18) 0.0142(17) 0.0099(16) 0.0100(17)
C39 0.034(2) 0.038(2) 0.043(2) 0.0168(18) 0.0126(17) 0.0075(17)
C40 0.0336(19) 0.0272(19) 0.041(2) 0.0045(16) 0.0103(16) 0.0030(16)
C41 0.0253(17) 0.0274(19) 0.0330(18) 0.0048(15) 0.0117(15) 0.0059(15)
C42 0.0268(17) 0.0218(18) 0.0290(17) 0.0006(14) 0.0130(14) -0.0039(14)
C43 0.0296(18) 0.0225(18) 0.0291(17) 0.0036(14) 0.0072(14) -0.0012(15)
C44 0.035(2) 0.028(2) 0.0374(19) 0.0040(16) 0.0042(16) 0.0031(16)
C45 0.041(2) 0.025(2) 0.050(2) -0.0033(17) 0.0088(18) 0.0015(17)
C46 0.037(2) 0.031(2) 0.046(2) -0.0106(17) 0.0067(17) -0.0082(17)
C47 0.0273(18) 0.032(2) 0.039(2) -0.0039(16) 0.0083(15) -0.0030(16)
C48 0.036(2) 0.040(2) 0.0301(18) 0.0044(16) 0.0047(16) 0.0099(17)
C49 0.061(3) 0.048(3) 0.057(3) 0.024(2) 0.011(2) -0.005(2)
C50 0.043(2) 0.038(2) 0.0357(19) -0.0017(16) 0.0146(17) -0.0031(18)
C51 0.038(2) 0.029(2) 0.0349(19) 0.0017(16) -0.0003(16) 0.0001(16)
C52 0.071(3) 0.031(2) 0.078(3) -0.015(2) -0.001(2) 0.009(2)
C53 0.033(2) 0.050(2) 0.051(2) -0.0145(19) -0.0034(18) 0.0009(18)
C54 0.0162(15) 0.0300(19) 0.0173(15) 0.0020(13) 0.0022(12) -0.0003(13)
C55 0.0156(15) 0.0292(19) 0.0244(16) -0.0001(14) 0.0045(13) -0.0020(14)
C56 0.0270(17) 0.035(2) 0.0252(17) -0.0061(15) 0.0024(14) -0.0044(15)
C57 0.0297(18) 0.044(2) 0.0181(16) -0.0005(15) 0.0002(14) -0.0014(16)
C58 0.0229(17) 0.034(2) 0.0243(16) 0.0053(15) 0.0024(14) 0.0002(15)
C59 0.0172(15) 0.0277(18) 0.0218(15) 0.0002(14) 0.0038(13) 0.0000(14)
C60 0.0224(16) 0.0259(18) 0.0178(15) 0.0045(13) 0.0057(13) 0.0009(14)
C61 0.0248(17) 0.031(2) 0.0262(17) 0.0076(14) 0.0058(14) 0.0003(15)
C62 0.0302(19) 0.030(2) 0.0330(18) 0.0077(15) 0.0116(15) 0.0103(16)
C63 0.0327(18) 0.0259(18) 0.0232(16) 0.0042(14) 0.0082(14) -0.0021(15)
C64 0.0254(17) 0.0305(19) 0.0230(16) 0.0042(14) 0.0069(14) -0.0033(15)
C65 0.0227(16) 0.0280(19) 0.0193(15) 0.0049(13) 0.0054(13) -0.0002(14)
C66 0.0217(16) 0.0265(18) 0.0226(16) -0.0024(13) 0.0014(13) -0.0046(14)
C67 0.0228(17) 0.0272(19) 0.0304(17) -0.0019(14) 0.0068(14) -0.0023(14)
C68 0.0297(18) 0.031(2) 0.0356(19) -0.0011(16) 0.0127(15) -0.0043(16)
C69 0.0323(19) 0.0272(19) 0.0336(18) 0.0006(15) 0.0052(15) -0.0036(16)
C70 0.0284(18) 0.0281(19) 0.0334(18) -0.0030(15) 0.0062(15) 0.0029(15)
C71 0.0226(17) 0.0306(19) 0.0266(17) -0.0036(15) 0.0044(14) -0.0040(15)
C72 0.035(2) 0.039(2) 0.053(2) 0.0059(18) 0.0208(18) 0.0046(17)
C73 0.049(2) 0.033(2) 0.056(2) 0.0107(18) 0.019(2) 0.0054(18)
C74 0.0304(19) 0.047(2) 0.041(2) 0.0068(17) 0.0138(16) 0.0057(17)
C75 0.0246(17) 0.0296(19) 0.0330(18) 0.0034(15) 0.0090(14) 0.0014(15)
C76 0.041(2) 0.030(2) 0.040(2) 0.0021(16) 0.0125(17) -0.0010(17)
C77 0.0234(18) 0.041(2) 0.047(2) 0.0049(17) 0.0060(16) 0.0034(16)
O1S 0.038(3) 0.151(5) 0.085(3) 0.053(3) 0.021(3) 0.017(3)
C1S 0.035(6) 0.086(9) 0.053(6) -0.002(5) 0.009(5) -0.012(6)
C1SB 0.033(5) 0.065(8) 0.082(8) -0.001(6) 0.005(6) 0.003(5)
C2S 0.043(6) 0.037(5) 0.049(5) 0.003(4) 0.011(4) 0.003(4)
C2SB 0.042(6) 0.053(6) 0.049(6) 0.000(4) 0.014(5) 0.007(5)

loop_
_atom_type_symbol
_atom_type_description
_atom_type_scat_dispersion_real
_atom_type_scat_dispersion_imag
_atom_type_scat_source
C C 0.0181 0.0091 'International Tables Vol C Tables 4.2.6.8 and 6.1.1.4'
H H 0.0000 0.0000 'International Tables Vol C Tables 4.2.6.8 and 6.1.1.4'
N N 0.0311 0.0180 'International Tables Vol C Tables 4.2.6.8 and 6.1.1.4'
O O 0.0492 0.0322 'International Tables Vol C Tables 4.2.6.8 and 6.1.1.4'
Mn Mn -0.5299 2.8052 'International Tables Vol C Tables 4.2.6.8 and 6.1.1.4'
Br Br -0.6763 1.2805 'International Tables Vol C Tables 4.2.6.8 and 6.1.1.4'

loop_
_geom_angle_atom_site_label_1
_geom_angle_atom_site_label_2
_geom_angle_atom_site_label_3
_geom_angle
_geom_angle_site_symmetry_1
_geom_angle_site_symmetry_3
_geom_angle_publ_flag
C4 Mn2 C2 91.1(2) . . ?
C4 Mn2 C1 89.05(19) . . ?
C2 Mn2 C1 91.89(12) . . ?
C4 Mn2 C3 89.33(19) . . ?
C2 Mn2 C3 94.48(12) . . ?
C1 Mn2 C3 173.45(12) . . ?
C4 Mn2 C5 175.9(2) . . ?
C2 Mn2 C5 92.70(13) . . ?
C1 Mn2 C5 89.36(12) . . ?
C3 Mn2 C5 91.84(12) . . ?
C4 Mn2 Br1B 0.7(3) . . ?
C2 Mn2 Br1B 90.4(2) . . ?
C1 Mn2 Br1B 89.1(2) . . ?
C3 Mn2 Br1B 89.3(2) . . ?
C5 Mn2 Br1B 176.6(2) . . ?
C4 Mn2 Br1 90.89(18) . . ?
C2 Mn2 Br1 177.98(9) . . ?
C1 Mn2 Br1 88.55(8) . . ?
C3 Mn2 Br1 85.13(9) . . ?
C5 Mn2 Br1 85.33(9) . . ?
Br1B Mn2 Br1 91.60(18) . . ?
C1 N1 C6 176.7(3) . . ?
C2 N2 C30 173.6(3) . . ?
C3 N3 C54 164.9(3) . . ?
N1 C1 Mn2 179.5(3) . . ?
N2 C2 Mn2 179.4(3) . . ?
N3 C3 Mn2 174.9(3) . . ?
O1 C4 Mn2 178.1(4) . . ?
O2 C5 Mn2 176.3(3) . . ?
N1 C6 C11 118.0(3) . . ?
N1 C6 C7 118.7(3) . . ?
C11 C6 C7 123.3(3) . . ?
C8 C7 C6 117.0(3) . . ?
C8 C7 C18 121.3(3) . . ?
C6 C7 C18 121.7(3) . . ?
C9 C8 C7 121.0(3) . . ?
C9 C8 H8 119.5 . . ?
C7 C8 H8 119.5 . . ?
C8 C9 C10 120.8(3) . . ?
C8 C9 H9 119.6 . . ?
C10 C9 H9 119.6 . . ?
C9 C10 C11 121.0(3) . . ?
C9 C10 H10 119.5 . . ?
C11 C10 H10 119.5 . . ?
C10 C11 C6 116.9(3) . . ?
C10 C11 C12 120.8(3) . . ?
C6 C11 C12 122.2(3) . . ?
C13 C12 C17 119.4(3) . . ?
C13 C12 C11 121.7(3) . . ?
C17 C12 C11 118.9(3) . . ?
C14 C13 C12 119.0(3) . . ?
C14 C13 C29 118.2(3) . . ?
C12 C13 C29 122.8(3) . . ?
C15 C14 C13 122.5(3) . . ?
C15 C14 H14 118.8 . . ?
C13 C14 H14 118.8 . . ?
C14 C15 C16 117.6(3) . . ?
C14 C15 C28 120.6(3) . . ?
C16 C15 C28 121.7(3) . . ?
C17 C16 C15 121.8(3) . . ?
C17 C16 H16 119.1 . . ?
C15 C16 H16 119.1 . . ?
C16 C17 C12 119.6(3) . . ?
C16 C17 C27 119.5(3) . . ?
C12 C17 C27 120.9(3) . . ?
C23 C18 C19 119.7(3) . . ?
C23 C18 C7 119.9(3) . . ?
C19 C18 C7 120.4(3) . . ?
C20 C19 C18 118.8(3) . . ?
C20 C19 C24 118.3(3) . . ?
C18 C19 C24 122.9(3) . . ?
C21 C20 C19 122.2(3) . . ?
C21 C20 H20 118.9 . . ?
C19 C20 H20 118.9 . . ?
C20 C21 C22 118.2(3) . . ?
C20 C21 C25 121.1(3) . . ?
C22 C21 C25 120.7(3) . . ?
C23 C22 C21 121.7(3) . . ?
C23 C22 H22 119.2 . . ?
C21 C22 H22 119.2 . . ?
C22 C23 C18 119.3(3) . . ?
C22 C23 C26 119.5(3) . . ?
C18 C23 C26 121.1(3) . . ?
C19 C24 H24C 109.5 . . ?
C19 C24 H24B 109.5 . . ?
H24C C24 H24B 109.5 . . ?
C19 C24 H24A 109.5 . . ?
H24C C24 H24A 109.5 . . ?
H24B C24 H24A 109.5 . . ?
C21 C25 H25B 109.5 . . ?
C21 C25 H25C 109.5 . . ?
H25B C25 H25C 109.5 . . ?
C21 C25 H25A 109.5 . . ?
H25B C25 H25A 109.5 . . ?
H25C C25 H25A 109.5 . . ?
C23 C26 H26B 109.5 . . ?
C23 C26 H26C 109.5 . . ?
H26B C26 H26C 109.5 . . ?
C23 C26 H26A 109.5 . . ?
H26B C26 H26A 109.5 . . ?
H26C C26 H26A 109.5 . . ?
C17 C27 H27C 109.5 . . ?
C17 C27 H27B 109.5 . . ?
H27C C27 H27B 109.5 . . ?
C17 C27 H27A 109.5 . . ?
H27C C27 H27A 109.5 . . ?
H27B C27 H27A 109.5 . . ?
C15 C28 H28B 109.5 . . ?
C15 C28 H28C 109.5 . . ?
H28B C28 H28C 109.5 . . ?
C15 C28 H28A 109.5 . . ?
H28B C28 H28A 109.5 . . ?
H28C C28 H28A 109.5 . . ?
C13 C29 H29A 109.5 . . ?
C13 C29 H29C 109.5 . . ?
H29A C29 H29C 109.5 . . ?
C13 C29 H29B 109.5 . . ?
H29A C29 H29B 109.5 . . ?
H29C C29 H29B 109.5 . . ?
N2 C30 C35 117.9(3) . . ?
N2 C30 C31 119.1(3) . . ?
C35 C30 C31 123.1(3) . . ?
C32 C31 C30 117.1(3) . . ?
C32 C31 C36 120.9(3) . . ?
C30 C31 C36 121.9(3) . . ?
C33 C32 C31 121.2(3) . . ?
C33 C32 H32 119.4 . . ?
C31 C32 H32 119.4 . . ?
C34 C33 C32 120.1(3) . . ?
C34 C33 H33 120.0 . . ?
C32 C33 H33 120.0 . . ?
C33 C34 C35 121.3(3) . . ?
C33 C34 H34 119.4 . . ?
C35 C34 H34 119.4 . . ?
C34 C35 C30 117.2(3) . . ?
C34 C35 C42 121.2(3) . . ?
C30 C35 C42 121.6(3) . . ?
C41 C36 C37 119.7(3) . . ?
C41 C36 C31 120.6(3) . . ?
C37 C36 C31 119.7(3) . . ?
C38 C37 C36 118.4(3) . . ?
C38 C37 C48 118.9(3) . . ?
C36 C37 C48 122.6(3) . . ?
C39 C38 C37 122.5(3) . . ?
C39 C38 H38 118.7 . . ?
C37 C38 H38 118.7 . . ?
C38 C39 C40 118.0(3) . . ?
C38 C39 C49 121.0(3) . . ?
C40 C39 C49 121.0(4) . . ?
C39 C40 C41 122.1(3) . . ?
C39 C40 H40 119.0 . . ?
C41 C40 H40 119.0 . . ?
C40 C41 C36 119.1(3) . . ?
C40 C41 C50 118.4(3) . . ?
C36 C41 C50 122.4(3) . . ?
C43 C42 C47 120.0(3) . . ?
C43 C42 C35 121.0(3) . . ?
C47 C42 C35 119.0(3) . . ?
C44 C43 C42 119.1(3) . . ?
C44 C43 C51 120.6(3) . . ?
C42 C43 C51 120.3(3) . . ?
C43 C44 C45 122.4(3) . . ?
C43 C44 H44 118.8 . . ?
C45 C44 H44 118.8 . . ?
C44 C45 C46 117.7(3) . . ?
C44 C45 C52 121.3(3) . . ?
C46 C45 C52 121.0(3) . . ?
C45 C46 C47 122.2(3) . . ?
C45 C46 H46 118.9 . . ?
C47 C46 H46 118.9 . . ?
C46 C47 C42 118.6(3) . . ?
C46 C47 C53 120.9(3) . . ?
C42 C47 C53 120.4(3) . . ?
C37 C48 H48B 109.5 . . ?
C37 C48 H48C 109.5 . . ?
H48B C48 H48C 109.5 . . ?
C37 C48 H48A 109.5 . . ?
H48B C48 H48A 109.5 . . ?
H48C C48 H48A 109.5 . . ?
C39 C49 H49A 109.5 . . ?
C39 C49 H49B 109.5 . . ?
H49A C49 H49B 109.5 . . ?
C39 C49 H49C 109.5 . . ?
H49A C49 H49C 109.5 . . ?
H49B C49 H49C 109.5 . . ?
C41 C50 H50A 109.5 . . ?
C41 C50 H50C 109.5 . . ?
H50A C50 H50C 109.5 . . ?
C41 C50 H50B 109.5 . . ?
H50A C50 H50B 109.5 . . ?
H50C C50 H50B 109.5 . . ?
C43 C51 H51A 109.5 . . ?
C43 C51 H51C 109.5 . . ?
H51A C51 H51C 109.5 . . ?
C43 C51 H51B 109.5 . . ?
H51A C51 H51B 109.5 . . ?
H51C C51 H51B 109.5 . . ?
C45 C52 H52C 109.5 . . ?
C45 C52 H52B 109.5 . . ?
H52C C52 H52B 109.5 . . ?
C45 C52 H52A 109.5 . . ?
H52C C52 H52A 109.5 . . ?
H52B C52 H52A 109.5 . . ?
C47 C53 H53A 109.5 . . ?
C47 C53 H53C 109.5 . . ?
H53A C53 H53C 109.5 . . ?
C47 C53 H53B 109.5 . . ?
H53A C53 H53B 109.5 . . ?
H53C C53 H53B 109.5 . . ?
N3 C54 C59 119.7(3) . . ?
N3 C54 C55 117.6(3) . . ?
C59 C54 C55 122.7(3) . . ?
C56 C55 C54 117.6(3) . . ?
C56 C55 C66 120.2(3) . . ?
C54 C55 C66 122.1(3) . . ?
C57 C56 C55 120.9(3) . . ?
C57 C56 H56 119.5 . . ?
C55 C56 H56 119.5 . . ?
C58 C57 C56 120.2(3) . . ?
C58 C57 H57 119.9 . . ?
C56 C57 H57 119.9 . . ?
C57 C58 C59 121.4(3) . . ?
C57 C58 H58 119.3 . . ?
C59 C58 H58 119.3 . . ?
C54 C59 C58 117.1(3) . . ?
C54 C59 C60 124.1(3) . . ?
C58 C59 C60 118.8(3) . . ?
C65 C60 C61 120.0(3) . . ?
C65 C60 C59 120.6(3) . . ?
C61 C60 C59 119.1(3) . . ?
C62 C61 C60 119.1(3) . . ?
C62 C61 C77 119.6(3) . . ?
C60 C61 C77 121.4(3) . . ?
C63 C62 C61 122.0(3) . . ?
C63 C62 H62 119.0 . . ?
C61 C62 H62 119.0 . . ?
C64 C63 C62 117.6(3) . . ?
C64 C63 C76 120.9(3) . . ?
C62 C63 C76 121.5(3) . . ?
C65 C64 C63 122.7(3) . . ?
C65 C64 H64 118.6 . . ?
C63 C64 H64 118.6 . . ?
C64 C65 C60 118.5(3) . . ?
C64 C65 C75 119.1(3) . . ?
C60 C65 C75 122.5(3) . . ?
C71 C66 C67 119.9(3) . . ?
C71 C66 C55 120.3(3) . . ?
C67 C66 C55 119.8(3) . . ?
C68 C67 C66 118.9(3) . . ?
C68 C67 C72 120.4(3) . . ?
C66 C67 C72 120.7(3) . . ?
C69 C68 C67 122.4(3) . . ?
C69 C68 H68 118.8 . . ?
C67 C68 H68 118.8 . . ?
C68 C69 C70 117.7(3) . . ?
C68 C69 C73 122.0(3) . . ?
C70 C69 C73 120.3(3) . . ?
C69 C70 C71 122.4(3) . . ?
C69 C70 H70 118.8 . . ?
C71 C70 H70 118.8 . . ?
C70 C71 C66 118.6(3) . . ?
C70 C71 C74 119.9(3) . . ?
C66 C71 C74 121.4(3) . . ?
C67 C72 H72C 109.5 . . ?
C67 C72 H72B 109.5 . . ?
H72C C72 H72B 109.5 . . ?
C67 C72 H72A 109.5 . . ?
H72C C72 H72A 109.5 . . ?
H72B C72 H72A 109.5 . . ?
C69 C73 H73A 109.5 . . ?
C69 C73 H73B 109.5 . . ?
H73A C73 H73B 109.5 . . ?
C69 C73 H73C 109.5 . . ?
H73A C73 H73C 109.5 . . ?
H73B C73 H73C 109.5 . . ?
C71 C74 H74C 109.5 . . ?
C71 C74 H74A 109.5 . . ?
H74C C74 H74A 109.5 . . ?
C71 C74 H74B 109.5 . . ?
H74C C74 H74B 109.5 . . ?
H74A C74 H74B 109.5 . . ?
C65 C75 H75C 109.5 . . ?
C65 C75 H75B 109.5 . . ?
H75C C75 H75B 109.5 . . ?
C65 C75 H75A 109.5 . . ?
H75C C75 H75A 109.5 . . ?
H75B C75 H75A 109.5 . . ?
C63 C76 H76B 109.5 . . ?
C63 C76 H76A 109.5 . . ?
H76B C76 H76A 109.5 . . ?
C63 C76 H76C 109.5 . . ?
H76B C76 H76C 109.5 . . ?
H76A C76 H76C 109.5 . . ?
C61 C77 H77B 109.5 . . ?
C61 C77 H77A 109.5 . . ?
H77B C77 H77A 109.5 . . ?
C61 C77 H77C 109.5 . . ?
H77B C77 H77C 109.5 . . ?
H77A C77 H77C 109.5 . . ?
C2S O1S C2S 179.996(3) 3_877 . ?
C2S O1S C2SB 46.0(5) 3_877 3_877 ?
C2S O1S C2SB 134.0(5) . 3_877 ?
C2S O1S C2SB 134.0(5) 3_877 . ?
C2S O1S C2SB 46.0(5) . . ?
C2SB O1S C2SB 179.997(3) 3_877 . ?
C2SB C1SB H1SD 109.5 . . ?
C2SB C1SB H1SE 109.5 . . ?
H1SD C1SB H1SE 109.5 . . ?
C2SB C1SB H1SF 109.5 . . ?
H1SD C1SB H1SF 109.5 . . ?
H1SE C1SB H1SF 109.5 . . ?
O1S C2S C1S 117.8(9) . . ?
O1S C2S H2SA 107.9 . . ?
C1S C2S H2SA 107.9 . . ?
O1S C2S H2SB 107.9 . . ?
C1S C2S H2SB 107.9 . . ?
H2SA C2S H2SB 107.2 . . ?
O1S C2SB C1SB 120.7(8) . . ?
O1S C2SB H2SC 107.2 . . ?
C1SB C2SB H2SC 107.2 . . ?
O1S C2SB H2SD 107.2 . . ?
C1SB C2SB H2SD 107.2 . . ?
H2SC C2SB H2SD 106.8 . . ?

loop_
_geom_bond_atom_site_label_1
_geom_bond_atom_site_label_2
_geom_bond_distance
_geom_bond_site_symmetry_2
_geom_bond_publ_flag
Br1 Mn2 2.5200(6) . ?
Br1B Mn2 2.405(9) . ?
Mn2 C4 1.821(6) . ?
Mn2 C2 1.835(3) . ?
Mn2 C1 1.893(3) . ?
Mn2 C3 1.895(3) . ?
Mn2 C5 1.924(4) . ?
O1 C4 1.197(7) . ?
O2 C5 1.055(4) . ?
N1 C1 1.166(4) . ?
N1 C6 1.392(4) . ?
N2 C2 1.173(4) . ?
N2 C30 1.393(4) . ?
N3 C3 1.176(4) . ?
N3 C54 1.395(4) . ?
C6 C11 1.398(4) . ?
C6 C7 1.404(4) . ?
C7 C8 1.392(4) . ?
C7 C18 1.491(4) . ?
C8 C9 1.377(5) . ?
C8 H8 0.9500 . ?
C9 C10 1.383(5) . ?
C9 H9 0.9500 . ?
C10 C11 1.395(4) . ?
C10 H10 0.9500 . ?
C11 C12 1.491(4) . ?
C12 C13 1.397(4) . ?
C12 C17 1.401(4) . ?
C13 C14 1.390(4) . ?
C13 C29 1.500(4) . ?
C14 C15 1.381(4) . ?
C14 H14 0.9500 . ?
C15 C16 1.388(4) . ?
C15 C28 1.503(4) . ?
C16 C17 1.386(4) . ?
C16 H16 0.9500 . ?
C17 C27 1.509(4) . ?
C18 C23 1.401(4) . ?
C18 C19 1.405(4) . ?
C19 C20 1.391(4) . ?
C19 C24 1.505(4) . ?
C20 C21 1.378(5) . ?
C20 H20 0.9500 . ?
C21 C22 1.392(5) . ?
C21 C25 1.504(5) . ?
C22 C23 1.386(5) . ?
C22 H22 0.9500 . ?
C23 C26 1.511(4) . ?
C24 H24C 0.9800 . ?
C24 H24B 0.9800 . ?
C24 H24A 0.9800 . ?
C25 H25B 0.9800 . ?
C25 H25C 0.9800 . ?
C25 H25A 0.9800 . ?
C26 H26B 0.9800 . ?
C26 H26C 0.9800 . ?
C26 H26A 0.9800 . ?
C27 H27C 0.9800 . ?
C27 H27B 0.9800 . ?
C27 H27A 0.9800 . ?
C28 H28B 0.9800 . ?
C28 H28C 0.9800 . ?
C28 H28A 0.9800 . ?
C29 H29A 0.9800 . ?
C29 H29C 0.9800 . ?
C29 H29B 0.9800 . ?
C30 C35 1.398(4) . ?
C30 C31 1.400(4) . ?
C31 C32 1.389(4) . ?
C31 C36 1.492(4) . ?
C32 C33 1.383(5) . ?
C32 H32 0.9500 . ?
C33 C34 1.382(5) . ?
C33 H33 0.9500 . ?
C34 C35 1.389(4) . ?
C34 H34 0.9500 . ?
C35 C42 1.484(4) . ?
C36 C41 1.404(4) . ?
C36 C37 1.411(4) . ?
C37 C38 1.392(5) . ?
C37 C48 1.504(5) . ?
C38 C39 1.379(5) . ?
C38 H38 0.9500 . ?
C39 C40 1.385(5) . ?
C39 C49 1.509(5) . ?
C40 C41 1.387(5) . ?
C40 H40 0.9500 . ?
C41 C50 1.504(4) . ?
C42 C43 1.399(4) . ?
C42 C47 1.400(4) . ?
C43 C44 1.381(5) . ?
C43 C51 1.503(4) . ?
C44 C45 1.382(5) . ?
C44 H44 0.9500 . ?
C45 C46 1.386(5) . ?
C45 C52 1.508(5) . ?
C46 C47 1.391(5) . ?
C46 H46 0.9500 . ?
C47 C53 1.503(5) . ?
C48 H48B 0.9800 . ?
C48 H48C 0.9800 . ?
C48 H48A 0.9800 . ?
C49 H49A 0.9800 . ?
C49 H49B 0.9800 . ?
C49 H49C 0.9800 . ?
C50 H50A 0.9800 . ?
C50 H50C 0.9800 . ?
C50 H50B 0.9800 . ?
C51 H51A 0.9800 . ?
C51 H51C 0.9800 . ?
C51 H51B 0.9800 . ?
C52 H52C 0.9800 . ?
C52 H52B 0.9800 . ?
C52 H52A 0.9800 . ?
C53 H53A 0.9800 . ?
C53 H53C 0.9800 . ?
C53 H53B 0.9800 . ?
C54 C59 1.396(4) . ?
C54 C55 1.399(4) . ?
C55 C56 1.391(4) . ?
C55 C66 1.493(4) . ?
C56 C57 1.383(5) . ?
C56 H56 0.9500 . ?
C57 C58 1.374(5) . ?
C57 H57 0.9500 . ?
C58 C59 1.398(4) . ?
C58 H58 0.9500 . ?
C59 C60 1.496(4) . ?
C60 C65 1.403(4) . ?
C60 C61 1.404(4) . ?
C61 C62 1.389(5) . ?
C61 C77 1.511(4) . ?
C62 C63 1.387(4) . ?
C62 H62 0.9500 . ?
C63 C64 1.387(4) . ?
C63 C76 1.505(5) . ?
C64 C65 1.387(4) . ?
C64 H64 0.9500 . ?
C65 C75 1.500(4) . ?
C66 C71 1.399(4) . ?
C66 C67 1.404(4) . ?
C67 C68 1.382(5) . ?
C67 C72 1.508(5) . ?
C68 C69 1.379(5) . ?
C68 H68 0.9500 . ?
C69 C70 1.383(5) . ?
C69 C73 1.506(5) . ?
C70 C71 1.388(4) . ?
C70 H70 0.9500 . ?
C71 C74 1.507(4) . ?
C72 H72C 0.9800 . ?
C72 H72B 0.9800 . ?
C72 H72A 0.9800 . ?
C73 H73A 0.9800 . ?
C73 H73B 0.9800 . ?
C73 H73C 0.9800 . ?
C74 H74C 0.9800 . ?
C74 H74A 0.9800 . ?
C74 H74B 0.9800 . ?
C75 H75C 0.9800 . ?
C75 H75B 0.9800 . ?
C75 H75A 0.9800 . ?
C76 H76B 0.9800 . ?
C76 H76A 0.9800 . ?
C76 H76C 0.9800 . ?
C77 H77B 0.9800 . ?
C77 H77A 0.9800 . ?
C77 H77C 0.9800 . ?
O1S C2S 1.213(8) 3_877 ?
O1S C2S 1.213(8) . ?
O1S C2SB 1.392(10) 3_877 ?
O1S C2SB 1.392(10) . ?
C1S C2S 1.485(11) . ?
C1S H1SA 0.9800 . ?
C1S H1SB 0.9800 . ?
C1S H1SC 0.9800 . ?
C1SB C2SB 1.497(11) . ?
C1SB H1SD 0.9800 . ?
C1SB H1SE 0.9800 . ?
C1SB H1SF 0.9800 . ?
C2S H2SA 0.9900 . ?
C2S H2SB 0.9900 . ?
C2SB H2SC 0.9900 . ?
C2SB H2SD 0.9900 . ?
